data_7239337
loop_
_publ_author_name
'Tusy, Chuong'
'Huang, Lili'
'Jin, Jingpeng'
'Xia, Jiangbin'

_publ_section_title
;
 Synthesis and investigation of novel thiophene derivatives containing
 heteroatom linkers for solid state polymerization
;
_journal_issue 16
_journal_name_full 'RSC Advances'
_journal_page_first 8011
_journal_paper_doi 10.1039/c3ra45014g
_journal_volume 4
_journal_year 2014
_chemical_formula_sum 'C18 H13 I2 O4 P S2'
_chemical_formula_weight 642.17
_space_group_IT_number 14
_space_group_name_Hall '-P 2ybc'
_space_group_name_H-M_alt 'P 1 21/c 1'
_symmetry_cell_setting monoclinic
_symmetry_space_group_name_H-M 'P 1 21/c 1'
_atom_sites_solution_hydrogens geom
_atom_sites_solution_primary direct
_atom_sites_solution_secondary difmap
_audit_creation_method SHELXL-97
_cell_angle_alpha 90.00
_cell_angle_beta 104.9240(10)
_cell_angle_gamma 90.00
_cell_formula_units_Z 4
_cell_length_a 14.6939(12)
_cell_length_b 9.2288(7)
_cell_length_c 15.8097(12)
_cell_measurement_temperature 296(2)
_cell_measurement_theta_max 26.50
_cell_measurement_theta_min 2.42
_cell_volume 2071.6(3)
_computing_cell_refinement 'Bruker SMART'
_computing_data_collection 'Bruker SMART'
_computing_data_reduction 'Bruker SAINT'
_computing_molecular_graphics 'Bruker SHELXTL'
_computing_publication_material 'Bruker SHELXTL'
_computing_structure_refinement 'SHELXL-97 (Sheldrick, 1997)'
_computing_structure_solution 'SHELXS-97 (Sheldrick, 1990)'
_diffrn_ambient_temperature 296(2)
_diffrn_measured_fraction_theta_full 1.000
_diffrn_measured_fraction_theta_max 1.000
_diffrn_radiation_monochromator graphite
_diffrn_radiation_source 'fine-focus sealed tube'
_diffrn_radiation_type MoK\a
_diffrn_radiation_wavelength 0.71073
_diffrn_reflns_av_R_equivalents 0.0232
_diffrn_reflns_av_sigmaI/netI 0.0243
_diffrn_reflns_limit_h_max 18
_diffrn_reflns_limit_h_min -18
_diffrn_reflns_limit_k_max 11
_diffrn_reflns_limit_k_min -10
_diffrn_reflns_limit_l_max 17
_diffrn_reflns_limit_l_min -19
_diffrn_reflns_number 13288
_diffrn_reflns_theta_full 26.50
_diffrn_reflns_theta_max 26.50
_diffrn_reflns_theta_min 1.43
_exptl_absorpt_coefficient_mu 3.336
_exptl_absorpt_correction_T_max 0.4552
_exptl_absorpt_correction_T_min 0.4149
_exptl_absorpt_correction_type multi-scan
_exptl_absorpt_process_details SADABS
_exptl_crystal_density_diffrn 2.059
_exptl_crystal_density_method 'not measured'
_exptl_crystal_description block
_exptl_crystal_F_000 1224
_exptl_crystal_size_max 0.32
_exptl_crystal_size_mid 0.29
_exptl_crystal_size_min 0.28
_refine_diff_density_max 0.920
_refine_diff_density_min -0.897
_refine_diff_density_rms 0.081
_refine_ls_extinction_coef 0.00017(6)
_refine_ls_extinction_expression Fc^*^=kFc[1+0.001xFc^2^\l^3^/sin(2\q)]^-1/4^
_refine_ls_extinction_method SHELXL
_refine_ls_goodness_of_fit_ref 1.019
_refine_ls_hydrogen_treatment constr
_refine_ls_matrix_type full
_refine_ls_number_parameters 245
_refine_ls_number_reflns 4288
_refine_ls_number_restraints 13
_refine_ls_restrained_S_all 1.047
_refine_ls_R_factor_all 0.0321
_refine_ls_R_factor_gt 0.0253
_refine_ls_shift/su_max 0.002
_refine_ls_shift/su_mean 0.000
_refine_ls_structure_factor_coef Fsqd
_refine_ls_weighting_details 'calc w=1/[\s^2^(Fo^2^)+(0.0182P)^2^+2.8612P] where P=(Fo^2^+2Fc^2^)/3'
_refine_ls_weighting_scheme calc
_refine_ls_wR_factor_gt 0.0532
_refine_ls_wR_factor_ref 0.0564
_reflns_number_gt 3664
_reflns_number_total 4288
_reflns_threshold_expression >2sigma(I)
_cod_data_source_file c3ra45014g.txt
_cod_data_source_block 130311xjb_0m
_cod_depositor_comments
;
The following automatic conversions were performed:

data item '_symmetry_cell_setting' value 'Monoclinic' was changed to
'monoclinic' in accordance with the
/home/saulius/struct/COD-crude-data/automatic-downloads/DataCite-retrospective/RSC/depositions/lib/dictionaries/cif_core.dic
dictionary named 'cif_core.dic' version 2.4.2 last updated on
2011-04-26.

Automatic conversion script
Id: cif_fix_values 6909 2019-04-08 15:41:33Z antanas 
;
_cod_original_sg_symbol_H-M P2(1)/c
_cod_database_code 7239337

loop_
_symmetry_equiv_pos_as_xyz
'x, y, z'
'-x, y+1/2, -z+1/2'
'-x, -y, -z'
'x, -y-1/2, z-1/2'

loop_
_atom_site_label
_atom_site_type_symbol
_atom_site_fract_x
_atom_site_fract_y
_atom_site_fract_z
_atom_site_U_iso_or_equiv
_atom_site_adp_type
_atom_site_occupancy
_atom_site_symmetry_multiplicity
_atom_site_calc_flag
_atom_site_refinement_flags
C1 C 0.1784(2) 0.6761(4) 0.6656(2) 0.0387(8) Uani 1 1 d .
H1 H 0.1279 0.7335 0.6369 0.046 Uiso 1 1 calc R
C2 C 0.1996(3) 0.6632(4) 0.7556(2) 0.0484(9) Uani 1 1 d .
H2 H 0.1646 0.7140 0.7871 0.058 Uiso 1 1 calc R
C3 C 0.2724(3) 0.5753(5) 0.7987(2) 0.0546(10) Uani 1 1 d .
H3 H 0.2864 0.5658 0.8592 0.066 Uiso 1 1 calc R
C4 C 0.3244(3) 0.5015(5) 0.7517(3) 0.0568(11) Uani 1 1 d .
H4 H 0.3735 0.4418 0.7807 0.068 Uiso 1 1 calc R
C5 C 0.3042(3) 0.5153(4) 0.6613(2) 0.0459(9) Uani 1 1 d .
H5 H 0.3396 0.4647 0.6301 0.055 Uiso 1 1 calc R
C6 C 0.2312(2) 0.6047(3) 0.61746(19) 0.0299(6) Uani 1 1 d .
C7 C 0.1478(2) 0.7881(3) 0.47387(19) 0.0287(6) Uani 1 1 d .
C8 C 0.0690(2) 0.8203(3) 0.40904(19) 0.0279(6) Uani 1 1 d .
C9 C 0.0485(2) 0.9712(3) 0.39917(19) 0.0307(7) Uani 1 1 d .
C10 C 0.1111(2) 1.0532(3) 0.4573(2) 0.0305(7) Uani 1 1 d .
C11 C -0.0695(3) 0.7756(4) 0.3002(2) 0.0477(9) Uani 1 1 d .
H11A H -0.1165 0.7803 0.3335 0.057 Uiso 1 1 calc R
H11B H -0.0926 0.7101 0.2514 0.057 Uiso 1 1 calc R
C12 C -0.0570(3) 0.9226(4) 0.2660(2) 0.0488(9) Uani 1 1 d .
H12A H -0.0112 0.9178 0.2314 0.059 Uiso 1 1 calc R
H12B H -0.1163 0.9552 0.2280 0.059 Uiso 1 1 calc R
C13 C 0.3134(2) 0.6328(3) 0.4750(2) 0.0295(6) Uani 1 1 d .
C14 C 0.3396(2) 0.5840(3) 0.4037(2) 0.0315(7) Uani 1 1 d .
C15 C 0.4297(2) 0.6343(4) 0.3980(2) 0.0367(7) Uani 1 1 d .
C16 C 0.4709(2) 0.7201(4) 0.4656(2) 0.0371(7) Uani 1 1 d .
C17 C 0.3314(4) 0.4482(6) 0.2782(3) 0.0842(16) Uani 1 1 d DU
H17A H 0.3591 0.3547 0.2976 0.101 Uiso 1 1 calc R
H17B H 0.2842 0.4327 0.2235 0.101 Uiso 1 1 calc R
C18 C 0.4029(4) 0.5374(8) 0.2606(4) 0.113(2) Uani 1 1 d DU
H18A H 0.4376 0.4798 0.2280 0.135 Uiso 1 1 calc R
H18B H 0.3724 0.6149 0.2223 0.135 Uiso 1 1 calc R
I1 I 0.119684(15) 1.27749(2) 0.463687(14) 0.03635(7) Uani 1 1 d .
I2 I 0.599817(18) 0.82095(3) 0.48471(2) 0.06186(10) Uani 1 1 d .
O1 O 0.01720(16) 0.7187(2) 0.35555(14) 0.0382(5) Uani 1 1 d .
O2 O -0.02546(17) 1.0253(3) 0.33628(15) 0.0443(6) Uani 1 1 d .
O3 O 0.28467(16) 0.4977(3) 0.34061(15) 0.0462(6) Uani 1 1 d .
O4 O 0.46791(17) 0.5999(3) 0.33065(16) 0.0545(7) Uani 1 1 d .
P1 P 0.19944(5) 0.61112(8) 0.49757(5) 0.02781(17) Uani 1 1 d .
S3 S 0.19616(6) 0.94843(8) 0.52432(5) 0.03287(18) Uani 1 1 d .
S5 S 0.40217(6) 0.74123(10) 0.53734(6) 0.0398(2) Uani 1 1 d .

loop_
_atom_site_aniso_label
_atom_site_aniso_U_11
_atom_site_aniso_U_22
_atom_site_aniso_U_33
_atom_site_aniso_U_23
_atom_site_aniso_U_13
_atom_site_aniso_U_12
C1 0.0381(18) 0.0425(19) 0.0393(19) 0.0045(15) 0.0169(15) 0.0009(15)
C2 0.058(2) 0.054(2) 0.042(2) 0.0014(18) 0.0281(18) -0.0025(19)
C3 0.070(3) 0.064(3) 0.0291(19) 0.0099(18) 0.0130(18) -0.006(2)
C4 0.060(3) 0.063(3) 0.043(2) 0.0184(19) 0.0040(19) 0.016(2)
C5 0.052(2) 0.047(2) 0.042(2) 0.0086(17) 0.0178(17) 0.0170(17)
C6 0.0335(16) 0.0274(16) 0.0296(16) 0.0036(13) 0.0096(13) -0.0010(13)
C7 0.0322(16) 0.0256(15) 0.0289(16) -0.0017(12) 0.0093(13) -0.0023(12)
C8 0.0274(15) 0.0327(16) 0.0247(15) -0.0032(12) 0.0086(12) -0.0024(12)
C9 0.0318(16) 0.0337(16) 0.0268(15) 0.0032(13) 0.0082(13) 0.0062(13)
C10 0.0346(17) 0.0265(16) 0.0306(16) 0.0027(13) 0.0090(13) 0.0033(13)
C11 0.0378(19) 0.054(2) 0.042(2) -0.0014(17) -0.0068(16) -0.0020(17)
C12 0.044(2) 0.057(2) 0.0364(19) -0.0006(17) -0.0056(16) 0.0048(17)
C13 0.0317(16) 0.0277(15) 0.0291(15) -0.0034(13) 0.0080(13) -0.0001(12)
C14 0.0320(16) 0.0335(16) 0.0270(15) -0.0016(13) 0.0038(13) 0.0019(13)
C15 0.0345(17) 0.0454(19) 0.0325(17) 0.0010(15) 0.0125(14) 0.0047(15)
C16 0.0292(16) 0.0412(18) 0.0426(19) -0.0008(15) 0.0124(14) -0.0028(14)
C17 0.079(3) 0.109(4) 0.075(3) -0.055(3) 0.040(3) -0.022(3)
C18 0.094(4) 0.183(6) 0.076(3) -0.068(4) 0.049(3) -0.051(4)
I1 0.04357(13) 0.02738(11) 0.03664(13) 0.00112(9) 0.00769(9) 0.00385(9)
I2 0.03934(15) 0.0759(2) 0.0734(2) -0.01664(15) 0.02001(13) -0.01934(13)
O1 0.0377(13) 0.0343(12) 0.0367(13) -0.0075(10) -0.0012(10) -0.0015(10)
O2 0.0431(14) 0.0430(13) 0.0385(13) -0.0015(11) -0.0045(11) 0.0119(11)
O3 0.0412(14) 0.0602(16) 0.0370(13) -0.0199(12) 0.0098(11) -0.0070(12)
O4 0.0411(14) 0.083(2) 0.0446(15) -0.0157(14) 0.0202(12) -0.0021(14)
P1 0.0313(4) 0.0234(4) 0.0290(4) -0.0007(3) 0.0081(3) -0.0014(3)
S3 0.0352(4) 0.0264(4) 0.0328(4) -0.0001(3) 0.0012(3) -0.0015(3)
S5 0.0365(4) 0.0439(5) 0.0405(5) -0.0140(4) 0.0124(4) -0.0075(4)

loop_
_atom_type_symbol
_atom_type_description
_atom_type_scat_dispersion_real
_atom_type_scat_dispersion_imag
_atom_type_scat_source
C C 0.0033 0.0016 'International Tables Vol C Tables 4.2.6.8 and 6.1.1.4'
H H 0.0000 0.0000 'International Tables Vol C Tables 4.2.6.8 and 6.1.1.4'
O O 0.0106 0.0060 'International Tables Vol C Tables 4.2.6.8 and 6.1.1.4'
S S 0.1246 0.1234 'International Tables Vol C Tables 4.2.6.8 and 6.1.1.4'
I I -0.4742 1.8119 'International Tables Vol C Tables 4.2.6.8 and 6.1.1.4'
P P 0.1023 0.0942 'International Tables Vol C Tables 4.2.6.8 and 6.1.1.4'

loop_
_geom_angle_atom_site_label_1
_geom_angle_atom_site_label_2
_geom_angle_atom_site_label_3
_geom_angle
C2 C1 C6 121.0(3)
C3 C2 C1 120.1(3)
C2 C3 C4 119.6(3)
C3 C4 C5 120.6(4)
C4 C5 C6 120.0(3)
C1 C6 C5 118.6(3)
C1 C6 P1 121.5(2)
C5 C6 P1 119.6(2)
C8 C7 S3 109.0(2)
C8 C7 P1 125.7(2)
S3 C7 P1 125.09(18)
O1 C8 C7 123.2(3)
O1 C8 C9 122.5(3)
C7 C8 C9 114.1(3)
C10 C9 O2 124.4(3)
C10 C9 C8 112.6(3)
O2 C9 C8 122.9(3)
C9 C10 S3 111.4(2)
C9 C10 I1 127.9(2)
S3 C10 I1 120.46(17)
O1 C11 C12 112.2(3)
O2 C12 C11 111.3(3)
C14 C13 S5 109.3(2)
C14 C13 P1 127.0(2)
S5 C13 P1 123.33(17)
C13 C14 O3 123.9(3)
C13 C14 C15 114.2(3)
O3 C14 C15 121.9(3)
C16 C15 O4 124.6(3)
C16 C15 C14 112.2(3)
O4 C15 C14 123.3(3)
C15 C16 S5 111.9(2)
C15 C16 I2 126.2(2)
S5 C16 I2 121.88(19)
C18 C17 O3 117.9(4)
O4 C18 C17 118.5(4)
C8 O1 C11 113.1(2)
C9 O2 C12 111.0(2)
C14 O3 C17 113.3(3)
C15 O4 C18 112.5(3)
C7 P1 C13 102.73(14)
C7 P1 C6 103.08(14)
C13 P1 C6 101.85(14)
C10 S3 C7 92.83(15)
C16 S5 C13 92.49(15)

loop_
_geom_bond_atom_site_label_1
_geom_bond_atom_site_label_2
_geom_bond_distance
C1 C2 1.380(5)
C1 C6 1.386(4)
C2 C3 1.375(6)
C3 C4 1.375(6)
C4 C5 1.389(5)
C5 C6 1.388(4)
C6 P1 1.833(3)
C7 C8 1.367(4)
C7 S3 1.743(3)
C7 P1 1.799(3)
C8 O1 1.357(4)
C8 C9 1.425(4)
C9 C10 1.352(4)
C9 O2 1.365(4)
C10 S3 1.714(3)
C10 I1 2.075(3)
C11 O1 1.446(4)
C11 C12 1.490(5)
C12 O2 1.443(4)
C13 C14 1.359(4)
C13 S5 1.736(3)
C13 P1 1.811(3)
C14 O3 1.366(4)
C14 C15 1.427(4)
C15 C16 1.343(5)
C15 O4 1.363(4)
C16 S5 1.712(3)
C16 I2 2.062(3)
C17 C18 1.418(6)
C17 O3 1.414(5)
C18 O4 1.388(5)

loop_
_geom_torsion_atom_site_label_1
_geom_torsion_atom_site_label_2
_geom_torsion_atom_site_label_3
_geom_torsion_atom_site_label_4
_geom_torsion
C6 C1 C2 C3 -1.9(6)
C1 C2 C3 C4 0.6(6)
C2 C3 C4 C5 0.2(6)
C3 C4 C5 C6 0.3(6)
C2 C1 C6 C5 2.3(5)
C2 C1 C6 P1 176.0(3)
C4 C5 C6 C1 -1.4(5)
C4 C5 C6 P1 -175.3(3)
S3 C7 C8 O1 177.6(2)
P1 C7 C8 O1 2.5(4)
S3 C7 C8 C9 0.8(3)
P1 C7 C8 C9 -174.3(2)
O1 C8 C9 C10 -177.6(3)
C7 C8 C9 C10 -0.8(4)
O1 C8 C9 O2 1.1(5)
C7 C8 C9 O2 177.9(3)
O2 C9 C10 S3 -178.3(2)
C8 C9 C10 S3 0.3(3)
O2 C9 C10 I1 -4.4(5)
C8 C9 C10 I1 174.3(2)
O1 C11 C12 O2 -60.6(4)
S5 C13 C14 O3 -178.9(3)
P1 C13 C14 O3 -6.3(5)
S5 C13 C14 C15 -0.8(4)
P1 C13 C14 C15 171.9(2)
C13 C14 C15 C16 0.4(4)
O3 C14 C15 C16 178.6(3)
C13 C14 C15 O4 -178.7(3)
O3 C14 C15 O4 -0.5(5)
O4 C15 C16 S5 179.3(3)
C14 C15 C16 S5 0.2(4)
O4 C15 C16 I2 0.2(5)
C14 C15 C16 I2 -178.8(2)
O3 C17 C18 O4 44.3(9)
C7 C8 O1 C11 172.1(3)
C9 C8 O1 C11 -11.4(4)
C12 C11 O1 C8 40.0(4)
C10 C9 O2 C12 158.3(3)
C8 C9 O2 C12 -20.2(4)
C11 C12 O2 C9 48.3(4)
C13 C14 O3 C17 -173.4(4)
C15 C14 O3 C17 8.5(5)
C18 C17 O3 C14 -29.2(7)
C16 C15 O4 C18 -166.5(5)
C14 C15 O4 C18 12.5(6)
C17 C18 O4 C15 -33.5(8)
C8 C7 P1 C13 116.0(3)
S3 C7 P1 C13 -58.3(2)
C8 C7 P1 C6 -138.4(3)
S3 C7 P1 C6 47.2(2)
C14 C13 P1 C7 -104.1(3)
S5 C13 P1 C7 67.6(2)
C14 C13 P1 C6 149.3(3)
S5 C13 P1 C6 -39.0(2)
C1 C6 P1 C7 32.3(3)
C5 C6 P1 C7 -154.0(3)
C1 C6 P1 C13 138.6(3)
C5 C6 P1 C13 -47.8(3)
C9 C10 S3 C7 0.1(3)
I1 C10 S3 C7 -174.37(18)
C8 C7 S3 C10 -0.5(2)
P1 C7 S3 C10 174.6(2)
C15 C16 S5 C13 -0.6(3)
I2 C16 S5 C13 178.5(2)
C14 C13 S5 C16 0.8(3)
P1 C13 S5 C16 -172.2(2)
